data_7038258
loop_
_publ_author_name
'Schleicher, David'
'Tronnier, Alexander'
'Leopold, Hendrik'
'Borrmann, Horst'
'Strassner, Thomas'

_publ_section_title
;
 Unusual dimer formation of cyclometalated ruthenium NHC p-cymene
 complexes.
;
_journal_issue 8
_journal_name_full 'Dalton transactions (Cambridge, England : 2003)'
_journal_page_first 3260
_journal_page_last 3263
_journal_paper_doi 10.1039/c6dt00100a
_journal_volume 45
_journal_year 2016
_chemical_formula_moiety 'C32 H12 B F24 1-, C40 H44 Br2 Cl N4 Ru2 1+'
_chemical_formula_sum 'C72 H56 B Br2 Cl F24 N4 Ru2'
_chemical_formula_weight 1841.42
_chemical_melting_point 418
_space_group_crystal_system monoclinic
_space_group_IT_number 14
_space_group_name_Hall '-P 2yn'
_space_group_name_H-M_alt 'P 1 21/n 1'
_symmetry_space_group_name_Hall '-P 2yn'
_symmetry_space_group_name_H-M 'P 1 21/n 1'
_atom_sites_solution_hydrogens difmap
_atom_sites_solution_primary direct
_atom_sites_solution_secondary difmap
_audit_creation_method SHELXL-2014/7
_audit_update_record
;
2015-12-10 deposited with the CCDC.
2016-01-20 downloaded from the CCDC.
;
_cell_angle_alpha 90
_cell_angle_beta 97.2530(10)
_cell_angle_gamma 90
_cell_formula_units_Z 4
_cell_length_a 13.8063(3)
_cell_length_b 13.2266(3)
_cell_length_c 41.5510(11)
_cell_measurement_reflns_used 40852
_cell_measurement_temperature 295(2)
_cell_measurement_theta_max 27.5
_cell_measurement_theta_min 1.5
_cell_volume 7526.9(3)
_computing_cell_refinement
;
CrystalClear-SM Expert 2.0 r15 (Rigaku, 2011)
;
_computing_data_collection
;
CrystalClear-SM Expert 2.0 r15 (Rigaku, 2011)
;
_computing_data_reduction
;
CrystalClear-SM Expert 2.0 r15 (Rigaku, 2011)
;
_computing_structure_refinement 'SHELXL-2014/7 (Sheldrick, 2014)'
_computing_structure_solution 'SHELXLT (Sheldrick, 2014)'
_diffrn_ambient_temperature 295(2)
_diffrn_detector CCD
_diffrn_detector_area_resol_mean 28.5714
_diffrn_measured_fraction_theta_full 1.000
_diffrn_measured_fraction_theta_max 1.000
_diffrn_measurement_details
;
scan:
    Number of images: 800
               Slice: -120.0000 - 280.0000
         Image width: 0.5000
            Exp time: 60.0000
       Rotation axis: Phi
               Omega: -15.0000
                 Chi: -25.0000
                 Phi: 0.0000
                 XTD: 48.9600
              2theta: -25.0000
scan:
    Number of images: 800
               Slice: -120.0000 - 280.0000
         Image width: 0.5000
            Exp time: 60.0000
       Rotation axis: Phi
               Omega: -30.0000
                 Chi: -10.0000
                 Phi: 0.0000
                 XTD: 48.9600
              2theta: -25.0000
scan:
    Number of images: 800
               Slice: -120.0000 - 280.0000
         Image width: 0.5000
            Exp time: 12.0000
       Rotation axis: Phi
               Omega: -10.0000
                 Chi: -10.0000
                 Phi: 0.0000
                 XTD: 48.9600
              2theta: -12.0000

;
_diffrn_measurement_device 'AFC7: Eulerian 4 circle'
_diffrn_measurement_device_type
;
 Rigaku Saturn724+ CCD (2x2 bin mode)
;
_diffrn_measurement_method 'profile data from \f-scans'
_diffrn_orient_matrix_type d*Trek
_diffrn_orient_matrix_UB_11 -0.004798
_diffrn_orient_matrix_UB_12 0.023601
_diffrn_orient_matrix_UB_13 -0.068929
_diffrn_orient_matrix_UB_21 -0.061176
_diffrn_orient_matrix_UB_22 0.040552
_diffrn_orient_matrix_UB_23 0.018143
_diffrn_orient_matrix_UB_31 0.013852
_diffrn_orient_matrix_UB_32 0.019754
_diffrn_orient_matrix_UB_33 0.002555
_diffrn_radiation_monochromator 'Graphite Monochromator'
_diffrn_radiation_type MoK\a
_diffrn_radiation_wavelength 0.71073
_diffrn_reflns_av_R_equivalents 0.0339
_diffrn_reflns_av_unetI/netI 0.0179
_diffrn_reflns_laue_measured_fraction_full 1.000
_diffrn_reflns_laue_measured_fraction_max 1.000
_diffrn_reflns_limit_h_max 17
_diffrn_reflns_limit_h_min -17
_diffrn_reflns_limit_k_max 16
_diffrn_reflns_limit_k_min -15
_diffrn_reflns_limit_l_max 52
_diffrn_reflns_limit_l_min -53
_diffrn_reflns_number 138680
_diffrn_reflns_point_group_measured_fraction_full 1.000
_diffrn_reflns_point_group_measured_fraction_max 1.000
_diffrn_reflns_theta_full 25.242
_diffrn_reflns_theta_max 26.999
_diffrn_reflns_theta_min 1.617
_diffrn_source 'sealed X-ray tube'
_exptl_absorpt_coefficient_mu 1.602
_exptl_absorpt_correction_T_max 1.000
_exptl_absorpt_correction_T_min 0.587
_exptl_absorpt_correction_type multi-scan
_exptl_crystal_colour orange
_exptl_crystal_density_diffrn 1.625
_exptl_crystal_description prism
_exptl_crystal_F_000 3648
_exptl_crystal_size_max 0.462
_exptl_crystal_size_mid 0.385
_exptl_crystal_size_min 0.172
_refine_diff_density_max 1.180
_refine_diff_density_min -1.024
_refine_diff_density_rms 0.061
_refine_ls_extinction_method none
_refine_ls_goodness_of_fit_ref 1.106
_refine_ls_hydrogen_treatment constr
_refine_ls_matrix_type full
_refine_ls_number_parameters 1197
_refine_ls_number_reflns 16437
_refine_ls_number_restraints 384
_refine_ls_restrained_S_all 1.124
_refine_ls_R_factor_all 0.0574
_refine_ls_R_factor_gt 0.0515
_refine_ls_shift/su_max 0.001
_refine_ls_shift/su_mean 0.000
_refine_ls_structure_factor_coef Fsqd
_refine_ls_weighting_details 'w=1/[\s^2^(Fo^2^)+(0.0694P)^2^+5.7249P] where P=(Fo^2^+2Fc^2^)/3'
_refine_ls_weighting_scheme calc
_refine_ls_wR_factor_gt 0.1381
_refine_ls_wR_factor_ref 0.1428
_reflns_number_gt 14732
_reflns_number_total 16437
_reflns_threshold_expression 'I > 2\s(I)'
_cod_data_source_file c6dt00100a2.cif
_cod_data_source_block compound_7
_cod_depositor_comments 'Adding full bibliography for 7038257--7038259.cif.'
_cod_database_code 7038258
_shelx_space_group_comment
;
The symmetry employed for this shelxl refinement is uniquely defined
by the following loop, which should always be used as a source of
symmetry information in preference to the above space-group names.
They are only intended as comments.
;
_shelx_estimated_absorpt_t_min 0.525
_shelx_estimated_absorpt_t_max 0.770

loop_
_space_group_symop_operation_xyz
'x, y, z'
'-x+1/2, y+1/2, -z+1/2'
'-x, -y, -z'
'x-1/2, -y-1/2, z-1/2'

loop_
_atom_site_label
_atom_site_type_symbol
_atom_site_fract_x
_atom_site_fract_y
_atom_site_fract_z
_atom_site_U_iso_or_equiv
_atom_site_adp_type
_atom_site_occupancy
_atom_site_site_symmetry_order
_atom_site_calc_flag
_atom_site_refinement_flags_posn
_atom_site_refinement_flags_adp
_atom_site_refinement_flags_occupancy
Ru1 Ru 0.21725(2) 0.39087(2) 0.09746(2) 0.05211(9) Uani 1 1 d . . .
Ru2 Ru 0.06663(2) 0.31301(2) 0.18200(2) 0.05294(9) Uani 1 1 d . . .
Cl1 Cl 0.14111(6) 0.27557(7) 0.13295(2) 0.05599(19) Uani 1 1 d . . .
Br1 Br -0.00302(6) 0.73370(5) 0.14679(2) 0.1218(2) Uani 1 1 d . . .
Br2 Br 0.28951(7) 0.69688(5) 0.20080(2) 0.1359(3) Uani 1 1 d . . .
N1 N 0.1024(3) 0.2477(3) 0.04479(8) 0.0708(8) Uani 1 1 d . . .
N2 N 0.0299(3) 0.3848(3) 0.05571(9) 0.0752(9) Uani 1 1 d . . .
C1 C 0.3643(3) 0.3134(3) 0.11364(13) 0.0765(12) Uani 1 1 d . . .
C2 C 0.3528(3) 0.4000(4) 0.13298(10) 0.0740(12) Uani 1 1 d . . .
H21 H 0.3583 0.3927 0.1554 0.089 Uiso 1 1 calc R U .
C3 C 0.3336(3) 0.4955(3) 0.11959(10) 0.0682(10) Uani 1 1 d . . .
H31 H 0.3305 0.5511 0.1331 0.082 Uiso 1 1 calc R U .
C4 C 0.3186(3) 0.5086(3) 0.08528(9) 0.0654(9) Uani 1 1 d . . .
C5 C 0.3287(3) 0.4222(3) 0.06612(10) 0.0690(10) Uani 1 1 d . . .
H51 H 0.3182 0.4275 0.0436 0.083 Uiso 1 1 calc R U .
C6 C 0.3546(3) 0.3269(3) 0.08067(13) 0.0774(12) Uani 1 1 d . . .
H61 H 0.3653 0.2723 0.0675 0.093 Uiso 1 1 calc R U .
C7 C 0.3816(4) 0.2111(5) 0.12927(19) 0.122(2) Uani 1 1 d . . .
H71 H 0.4152 0.2191 0.1508 0.182 Uiso 1 1 calc R U .
H72 H 0.4205 0.1707 0.1166 0.182 Uiso 1 1 calc R U .
H73 H 0.3201 0.1782 0.1304 0.182 Uiso 1 1 calc R U .
C8 C 0.3034(4) 0.6131(4) 0.07084(14) 0.0930(15) Uani 1 1 d . . .
H81 H 0.2711 0.6540 0.0860 0.112 Uiso 1 1 calc R U .
C9 C 0.4035(5) 0.6597(5) 0.0689(2) 0.141(3) Uani 1 1 d . . .
H91 H 0.3958 0.7231 0.0576 0.211 Uiso 1 1 calc R U .
H92 H 0.4417 0.6147 0.0574 0.211 Uiso 1 1 calc R U .
H93 H 0.4362 0.6707 0.0904 0.211 Uiso 1 1 calc R U .
C10 C 0.2394(6) 0.6156(6) 0.03814(17) 0.138(3) Uani 1 1 d . . .
H101 H 0.2282 0.6845 0.0314 0.208 Uiso 1 1 calc R U .
H102 H 0.1780 0.5836 0.0401 0.208 Uiso 1 1 calc R U .
H103 H 0.2716 0.5803 0.0223 0.208 Uiso 1 1 calc R U .
C11 C 0.1152(3) 0.3336(3) 0.06262(9) 0.0615(9) Uani 1 1 d . . .
C12 C 0.0098(4) 0.2480(5) 0.02706(12) 0.0956(15) Uani 1 1 d . . .
H121 H -0.0163 0.1976 0.0130 0.115 Uiso 1 1 calc R U .
C13 C -0.0343(4) 0.3322(5) 0.03373(13) 0.0989(16) Uani 1 1 d . . .
H131 H -0.0969 0.3524 0.0252 0.119 Uiso 1 1 calc R U .
C14 C 0.1688(4) 0.1635(4) 0.04624(13) 0.0860(13) Uani 1 1 d . . .
H141 H 0.1341 0.1039 0.0383 0.129 Uiso 1 1 calc R U .
H142 H 0.1971 0.1528 0.0683 0.129 Uiso 1 1 calc R U .
H143 H 0.2197 0.1776 0.0331 0.129 Uiso 1 1 calc R U .
C15 C 0.0191(3) 0.4711(4) 0.07494(11) 0.0753(11) Uani 1 1 d . . .
C16 C 0.1017(3) 0.4909(3) 0.09746(9) 0.0650(9) Uani 1 1 d . . .
C17 C 0.0939(3) 0.5736(3) 0.11817(11) 0.0730(10) Uani 1 1 d . . .
H171 H 0.1468 0.5923 0.1331 0.088 Uiso 1 1 calc R U .
C18 C 0.0064(4) 0.6278(4) 0.11634(13) 0.0859(13) Uani 1 1 d . . .
C19 C -0.0726(4) 0.6057(4) 0.09403(16) 0.1038(18) Uani 1 1 d . . .
H191 H -0.1296 0.6436 0.0933 0.125 Uiso 1 1 calc R U .
C20 C -0.0666(4) 0.5262(4) 0.07253(14) 0.0989(16) Uani 1 1 d . . .
H201 H -0.1188 0.5104 0.0569 0.119 Uiso 1 1 calc R U .
N3 N 0.1785(3) 0.1100(3) 0.20380(9) 0.0727(9) Uani 1 1 d . . .
N4 N 0.2567(2) 0.2477(3) 0.21462(8) 0.0701(9) Uani 1 1 d . . .
C21 C -0.0812(3) 0.2697(4) 0.15444(13) 0.0844(14) Uani 1 1 d . . .
C22 C -0.0665(3) 0.3759(4) 0.15242(11) 0.0778(12) Uani 1 1 d . . .
H221 H -0.0710 0.4066 0.1321 0.093 Uiso 1 1 calc R U .
C23 C -0.0454(3) 0.4344(3) 0.18008(10) 0.0674(9) Uani 1 1 d . . .
H231 H -0.0387 0.5041 0.1782 0.081 Uiso 1 1 calc R U .
C24 C -0.0341(3) 0.3891(3) 0.21132(10) 0.0616(9) Uani 1 1 d . . .
C25 C -0.0456(3) 0.2845(3) 0.21323(12) 0.0720(10) Uani 1 1 d . . .
H251 H -0.0358 0.2526 0.2333 0.086 Uiso 1 1 calc R U .
C26 C -0.0725(3) 0.2261(4) 0.18452(15) 0.0837(14) Uani 1 1 d . . .
H261 H -0.0843 0.1572 0.1863 0.100 Uiso 1 1 calc R U .
C27 C -0.0995(4) 0.2069(6) 0.12380(17) 0.135(3) Uani 1 1 d . . .
H271 H -0.1436 0.2422 0.1080 0.202 Uiso 1 1 calc R U .
H272 H -0.1275 0.1432 0.1287 0.202 Uiso 1 1 calc R U .
H273 H -0.0388 0.1955 0.1153 0.202 Uiso 1 1 calc R U .
C28 C -0.0146(3) 0.4567(4) 0.24102(11) 0.0793(11) Uani 1 1 d . . .
H281 H 0.0338 0.5073 0.2365 0.095 Uiso 1 1 calc R U .
C29 C 0.0253(5) 0.4022(5) 0.27168(14) 0.121(2) Uani 1 1 d . . .
H291 H 0.0392 0.4502 0.2890 0.181 Uiso 1 1 calc R U .
H292 H 0.0841 0.3673 0.2683 0.181 Uiso 1 1 calc R U .
H293 H -0.0221 0.3543 0.2773 0.181 Uiso 1 1 calc R U .
C30 C -0.1094(6) 0.5125(7) 0.2449(2) 0.165(4) Uani 1 1 d . . .
H301 H -0.1256 0.5575 0.2269 0.248 Uiso 1 1 calc R U .
H302 H -0.1011 0.5507 0.2648 0.248 Uiso 1 1 calc R U .
H303 H -0.1612 0.4644 0.2456 0.248 Uiso 1 1 calc R U .
C31 C 0.1686(3) 0.2112(3) 0.20219(9) 0.0632(9) Uani 1 1 d . . .
C32 C 0.2723(4) 0.0853(5) 0.21708(13) 0.0932(15) Uani 1 1 d . . .
H321 H 0.2967 0.0202 0.2207 0.112 Uiso 1 1 calc R U .
C33 C 0.3216(4) 0.1701(5) 0.22369(12) 0.0939(16) Uani 1 1 d . . .
H331 H 0.3866 0.1763 0.2326 0.113 Uiso 1 1 calc R U .
C34 C 0.1041(4) 0.0375(4) 0.19255(14) 0.0918(14) Uani 1 1 d . . .
H341 H 0.1334 -0.0278 0.1909 0.138 Uiso 1 1 calc R U .
H342 H 0.0725 0.0577 0.1716 0.138 Uiso 1 1 calc R U .
H343 H 0.0569 0.0342 0.2076 0.138 Uiso 1 1 calc R U .
C35 C 0.1855(3) 0.4027(3) 0.19901(8) 0.0600(9) Uani 1 1 d . . .
C36 C 0.2689(3) 0.3526(4) 0.21346(9) 0.0681(10) Uani 1 1 d . . .
C37 C 0.3639(4) 0.5035(5) 0.22006(11) 0.1000(19) Uani 1 1 d . . .
H371 H 0.4223 0.5374 0.2262 0.120 Uiso 1 1 calc R U .
C38 C 0.2821(4) 0.5545(4) 0.20670(11) 0.0878(15) Uani 1 1 d . . .
C39 C 0.1927(3) 0.5070(3) 0.19632(9) 0.0702(10) Uani 1 1 d . . .
H391 H 0.1389 0.5450 0.1877 0.084 Uiso 1 1 calc R U .
C40 C 0.3571(3) 0.4015(5) 0.22403(11) 0.0871(15) Uani 1 1 d . . .
H401 H 0.4105 0.3649 0.2337 0.105 Uiso 1 1 calc R U .
B1 B 0.6259(3) 0.9559(3) 0.10982(8) 0.0458(7) Uani 1 1 d . . .
C41 C 0.5098(2) 0.9437(2) 0.09612(7) 0.0470(6) Uani 1 1 d . . .
C42 C 0.4750(2) 0.9512(3) 0.06318(8) 0.0517(7) Uani 1 1 d . . .
H421 H 0.5198 0.9592 0.0484 0.062 Uiso 1 1 calc R U .
C43 C 0.3761(3) 0.9472(3) 0.05149(8) 0.0567(8) Uani 1 1 d . . .
C44 C 0.3069(3) 0.9348(3) 0.07257(9) 0.0629(9) Uani 1 1 d . . .
H441 H 0.2408 0.9307 0.0649 0.075 Uiso 1 1 calc R U .
C45 C 0.3391(3) 0.9287(3) 0.10539(9) 0.0593(8) Uani 1 1 d . . .
C46 C 0.4379(2) 0.9328(3) 0.11689(8) 0.0535(7) Uani 1 1 d . . .
H461 H 0.4571 0.9281 0.1391 0.064 Uiso 1 1 calc R U .
C47 C 0.3453(2) 0.9562(3) 0.01587(10) 0.0842(13) Uani 1 1 d D . .
F1 F 0.2559(3) 0.9258(7) 0.00643(16) 0.156(4) Uani 0.8 1 d D U P
F2 F 0.4020(4) 0.9074(6) -0.00186(13) 0.118(2) Uani 0.8 1 d D U P
F3 F 0.3499(6) 1.0504(4) 0.00634(15) 0.136(3) Uani 0.8 1 d D U P
F1' F 0.2516(5) 0.976(2) 0.0105(5) 0.115(10) Uani 0.2 1 d D U P
F2' F 0.3875(17) 1.0246(16) -0.0004(5) 0.141(13) Uani 0.2 1 d D U P
F3' F 0.357(2) 0.8691(11) 0.0018(6) 0.152(14) Uani 0.2 1 d D U P
C48 C 0.2640(3) 0.9171(3) 0.12807(9) 0.0904(15) Uani 1 1 d D . .
F4 F 0.2962(9) 0.9089(8) 0.15899(12) 0.095(2) Uani 0.6 1 d D U P
F5 F 0.2065(6) 0.9964(7) 0.1257(3) 0.147(5) Uani 0.6 1 d D U P
F6 F 0.2082(8) 0.8379(6) 0.1212(3) 0.150(5) Uani 0.6 1 d D U P
F4' F 0.3003(14) 0.9464(15) 0.15722(17) 0.147(8) Uani 0.4 1 d D U P
F5' F 0.1810(8) 0.9652(13) 0.1215(5) 0.167(9) Uani 0.4 1 d D U P
F6' F 0.2430(14) 0.8211(6) 0.1307(5) 0.218(12) Uani 0.4 1 d D U P
C49 C 0.6952(2) 0.9116(2) 0.08393(7) 0.0466(6) Uani 1 1 d . . .
C50 C 0.7876(2) 0.9510(3) 0.08065(8) 0.0550(8) Uani 1 1 d . . .
H501 H 0.8072 1.0107 0.0914 0.066 Uiso 1 1 calc R U .
C51 C 0.8509(3) 0.9037(3) 0.06186(9) 0.0603(8) Uani 1 1 d . . .
C52 C 0.8244(3) 0.8155(3) 0.04515(9) 0.0619(9) Uani 1 1 d . . .
H521 H 0.8670 0.7834 0.0328 0.074 Uiso 1 1 calc R U .
C53 C 0.7326(3) 0.7765(3) 0.04741(8) 0.0551(8) Uani 1 1 d . . .
C54 C 0.6703(2) 0.8224(2) 0.06650(8) 0.0516(7) Uani 1 1 d . . .
H541 H 0.6097 0.7931 0.0679 0.062 Uiso 1 1 calc R U .
C55 C 0.9483(3) 0.9478(3) 0.05873(9) 0.0891(14) Uani 1 1 d D . .
F7 F 0.9776(6) 1.0234(7) 0.0776(2) 0.143(4) Uani 0.65 1 d D U P
F8 F 1.0169(4) 0.8790(6) 0.0634(3) 0.146(4) Uani 0.65 1 d D U P
F9 F 0.9555(6) 0.9773(8) 0.02904(13) 0.138(3) Uani 0.65 1 d D U P
F7' F 0.9901(9) 0.9700(13) 0.08788(17) 0.119(5) Uani 0.35 1 d D U P
F8' F 1.0133(10) 0.8957(12) 0.0456(5) 0.179(12) Uani 0.35 1 d D U P
F9' F 0.9409(9) 1.0361(9) 0.0445(5) 0.166(8) Uani 0.35 1 d D U P
C56 C 0.6999(2) 0.6837(3) 0.02874(8) 0.0761(11) Uani 1 1 d D . .
F10 F 0.6697(5) 0.6140(3) 0.04756(14) 0.148(3) Uani 0.9 1 d D U P
F11 F 0.6273(4) 0.6996(4) 0.00575(13) 0.132(2) Uani 0.9 1 d D U P
F12 F 0.7680(3) 0.6391(4) 0.01442(11) 0.1118(16) Uani 0.9 1 d D U P
F10' F 0.706(2) 0.5958(11) 0.0435(6) 0.074(11) Uani 0.1 1 d D U P
F11' F 0.6064(6) 0.696(2) 0.0191(7) 0.126(19) Uani 0.1 1 d D U P
F12' F 0.740(2) 0.671(2) 0.0022(5) 0.113(17) Uani 0.1 1 d D U P
C57 C 0.6387(2) 1.0781(2) 0.11621(8) 0.0478(7) Uani 1 1 d . . .
C58 C 0.6390(2) 1.1221(3) 0.14684(9) 0.0542(7) Uani 1 1 d . . .
H581 H 0.6370 1.0802 0.1647 0.065 Uiso 1 1 calc R U .
C59 C 0.6421(3) 1.2264(3) 0.15153(10) 0.0638(9) Uani 1 1 d . . .
C60 C 0.6433(3) 1.2908(3) 0.12527(11) 0.0709(10) Uani 1 1 d . . .
H601 H 0.6454 1.3605 0.1283 0.085 Uiso 1 1 calc R U .
C61 C 0.6414(3) 1.2503(3) 0.09475(10) 0.0639(9) Uani 1 1 d . . .
C62 C 0.6398(2) 1.1457(3) 0.09034(8) 0.0547(7) Uani 1 1 d . . .
H621 H 0.6394 1.1200 0.0695 0.066 Uiso 1 1 calc R U .
C63 C 0.6439(3) 1.2685(3) 0.18484(11) 0.0870(14) Uani 1 1 d D . .
F13 F 0.6944(5) 1.2127(4) 0.20673(11) 0.111(2) Uani 0.7 1 d D U P
F14 F 0.6942(5) 1.3520(4) 0.18910(14) 0.130(2) Uani 0.7 1 d D U P
F15 F 0.5597(4) 1.2823(9) 0.1945(2) 0.246(7) Uani 0.7 1 d D U P
F13' F 0.7222(6) 1.2685(15) 0.2056(3) 0.228(14) Uani 0.3 1 d D U P
F14' F 0.5800(8) 1.2192(7) 0.1993(3) 0.089(4) Uani 0.3 1 d D U P
F15' F 0.6060(12) 1.3587(5) 0.1845(3) 0.124(6) Uani 0.3 1 d D U P
C64 C 0.6413(3) 1.3186(3) 0.06574(12) 0.0931(15) Uani 1 1 d D . .
F16 F 0.7111(6) 1.2953(7) 0.0490(2) 0.130(3) Uani 0.6 1 d D U P
F17 F 0.6495(12) 1.4137(4) 0.0724(2) 0.210(7) Uani 0.6 1 d D U P
F18 F 0.5634(5) 1.3055(8) 0.04538(17) 0.128(4) Uani 0.6 1 d D U P
F16' F 0.6146(17) 1.2801(9) 0.03743(19) 0.205(11) Uani 0.4 1 d D U P
F17' F 0.7263(5) 1.3586(12) 0.0646(5) 0.169(8) Uani 0.4 1 d D U P
F18' F 0.5843(9) 1.3950(7) 0.0682(4) 0.132(5) Uani 0.4 1 d D U P
C65 C 0.6599(2) 0.8877(2) 0.14228(8) 0.0486(7) Uani 1 1 d . . .
C66 C 0.6175(3) 0.7938(3) 0.14769(9) 0.0601(8) Uani 1 1 d . . .
H661 H 0.5634 0.7728 0.1337 0.072 Uiso 1 1 calc R U .
C67 C 0.6532(3) 0.7314(3) 0.17310(10) 0.0690(10) Uani 1 1 d . . .
C68 C 0.7318(3) 0.7595(3) 0.19503(10) 0.0672(10) Uani 1 1 d . . .
H681 H 0.7547 0.7179 0.2124 0.081 Uiso 1 1 calc R U .
C69 C 0.7756(2) 0.8515(3) 0.19039(8) 0.0589(8) Uani 1 1 d . . .
C70 C 0.7405(2) 0.9130(3) 0.16438(8) 0.0525(7) Uani 1 1 d . . .
H701 H 0.7722 0.9738 0.1616 0.063 Uiso 1 1 calc R U .
C71 C 0.6071(3) 0.6300(4) 0.17690(11) 0.111(2) Uani 1 1 d D . .
F19 F 0.5170(5) 0.6228(7) 0.1638(3) 0.155(4) Uani 0.7 1 d D U P
F20 F 0.6044(9) 0.6031(8) 0.20682(14) 0.180(5) Uani 0.7 1 d D U P
F21 F 0.6559(10) 0.5596(5) 0.1643(4) 0.221(5) Uani 0.7 1 d D U P
F19' F 0.583(2) 0.5848(12) 0.1494(2) 0.160(9) Uani 0.3 1 d D U P
F20' F 0.6657(14) 0.5694(11) 0.1944(7) 0.167(11) Uani 0.3 1 d D U P
F21' F 0.5288(15) 0.6381(16) 0.1909(8) 0.261(15) Uani 0.3 1 d D U P
C72 C 0.8607(3) 0.8850(3) 0.21333(9) 0.0842(13) Uani 1 1 d D . .
F22 F 0.9398(4) 0.8879(6) 0.19959(19) 0.127(3) Uani 0.65 1 d D U P
F23 F 0.8550(5) 0.9780(4) 0.22248(19) 0.127(3) Uani 0.65 1 d D U P
F24 F 0.8806(8) 0.8309(7) 0.23912(19) 0.227(7) Uani 0.65 1 d D U P
F22' F 0.9218(8) 0.8120(7) 0.2207(3) 0.122(5) Uani 0.35 1 d D U P
F24' F 0.8350(8) 0.9074(13) 0.24133(16) 0.125(4) Uani 0.35 1 d D U P
F23' F 0.9109(10) 0.9604(10) 0.2049(3) 0.226(12) Uani 0.35 1 d D U P

loop_
_atom_site_aniso_label
_atom_site_aniso_U_11
_atom_site_aniso_U_22
_atom_site_aniso_U_33
_atom_site_aniso_U_23
_atom_site_aniso_U_13
_atom_site_aniso_U_12
Ru1 0.04760(14) 0.05732(17) 0.05036(15) 0.00011(11) 0.00210(11) -0.00237(11)
Ru2 0.04011(13) 0.05942(17) 0.05927(17) -0.00130(12) 0.00622(11) -0.00638(11)
Cl1 0.0515(4) 0.0615(5) 0.0556(4) 0.0018(4) 0.0096(3) -0.0037(3)
Br1 0.1418(6) 0.0858(4) 0.1479(6) -0.0124(4) 0.0572(5) 0.0260(4)
Br2 0.1876(8) 0.1074(5) 0.1146(5) -0.0116(4) 0.0265(5) -0.0836(5)
N1 0.0683(19) 0.081(2) 0.0611(18) -0.0088(16) -0.0006(15) -0.0100(17)
N2 0.0635(19) 0.087(2) 0.069(2) -0.0003(18) -0.0128(15) 0.0025(17)
C1 0.0388(17) 0.079(3) 0.110(4) 0.011(3) 0.0044(19) 0.0018(17)
C2 0.0457(18) 0.109(4) 0.064(2) 0.016(2) -0.0057(16) -0.014(2)
C3 0.058(2) 0.080(3) 0.066(2) -0.020(2) 0.0045(17) -0.0177(18)
C4 0.068(2) 0.066(2) 0.063(2) 0.0008(17) 0.0079(17) -0.0181(18)
C5 0.066(2) 0.084(3) 0.059(2) -0.0091(19) 0.0179(17) -0.022(2)
C6 0.056(2) 0.076(3) 0.104(3) -0.018(2) 0.028(2) -0.0082(19)
C7 0.060(3) 0.109(4) 0.193(7) 0.058(4) 0.001(3) 0.017(3)
C8 0.101(4) 0.073(3) 0.103(4) 0.011(3) 0.006(3) -0.016(3)
C9 0.125(5) 0.093(4) 0.205(8) 0.038(5) 0.022(5) -0.039(4)
C10 0.155(6) 0.131(6) 0.121(5) 0.060(4) -0.016(4) -0.028(5)
C11 0.0586(19) 0.071(2) 0.0526(18) 0.0025(17) -0.0001(15) -0.0032(17)
C12 0.084(3) 0.117(4) 0.079(3) -0.018(3) -0.018(2) -0.016(3)
C13 0.076(3) 0.121(4) 0.088(3) -0.008(3) -0.034(3) 0.002(3)
C14 0.084(3) 0.079(3) 0.095(3) -0.019(3) 0.012(2) -0.006(2)
C15 0.067(2) 0.082(3) 0.074(3) 0.013(2) -0.0039(19) 0.015(2)
C16 0.068(2) 0.065(2) 0.061(2) 0.0092(17) 0.0042(17) 0.0054(17)
C17 0.079(3) 0.067(2) 0.074(3) 0.007(2) 0.013(2) 0.007(2)
C18 0.091(3) 0.074(3) 0.095(3) 0.007(2) 0.022(3) 0.021(2)
C19 0.089(4) 0.097(4) 0.124(4) 0.024(3) 0.006(3) 0.039(3)
C20 0.082(3) 0.103(4) 0.106(4) 0.012(3) -0.014(3) 0.030(3)
N3 0.069(2) 0.077(2) 0.074(2) 0.0140(17) 0.0168(16) 0.0059(17)
N4 0.0502(16) 0.096(3) 0.0628(18) 0.0111(17) 0.0036(13) 0.0021(16)
C21 0.0381(17) 0.110(4) 0.103(4) -0.039(3) -0.0004(19) -0.012(2)
C22 0.0454(18) 0.114(4) 0.071(2) -0.004(2) -0.0046(17) 0.010(2)
C23 0.055(2) 0.069(2) 0.077(2) 0.0026(19) 0.0030(17) 0.0069(17)
C24 0.0466(17) 0.068(2) 0.072(2) -0.0016(18) 0.0143(15) 0.0028(15)
C25 0.054(2) 0.076(3) 0.090(3) 0.009(2) 0.0257(19) -0.0034(18)
C26 0.051(2) 0.073(3) 0.131(4) -0.016(3) 0.028(2) -0.0191(19)
C27 0.063(3) 0.185(7) 0.150(6) -0.092(5) -0.010(3) -0.018(3)
C28 0.078(3) 0.088(3) 0.074(3) -0.009(2) 0.015(2) 0.002(2)
C29 0.141(6) 0.141(6) 0.076(3) 0.005(3) -0.005(3) -0.017(4)
C30 0.137(6) 0.206(9) 0.150(6) -0.083(6) 0.007(5) 0.070(6)
C31 0.058(2) 0.077(3) 0.0560(19) 0.0117(17) 0.0148(16) -0.0013(17)
C32 0.086(3) 0.102(4) 0.093(3) 0.027(3) 0.016(3) 0.030(3)
C33 0.064(3) 0.139(5) 0.078(3) 0.024(3) 0.004(2) 0.029(3)
C34 0.086(3) 0.073(3) 0.121(4) 0.006(3) 0.028(3) -0.004(2)
C35 0.0514(18) 0.080(2) 0.0494(17) -0.0022(16) 0.0082(14) -0.0141(16)
C36 0.0512(18) 0.102(3) 0.0503(19) 0.0017(19) 0.0032(14) -0.0138(19)
C37 0.086(3) 0.149(5) 0.065(3) -0.018(3) 0.007(2) -0.060(4)
C38 0.101(4) 0.103(4) 0.061(2) -0.011(2) 0.014(2) -0.052(3)
C39 0.076(2) 0.079(3) 0.057(2) -0.0037(18) 0.0109(17) -0.027(2)
C40 0.054(2) 0.141(5) 0.064(2) -0.003(3) -0.0013(18) -0.025(3)
B1 0.0475(17) 0.0455(18) 0.0432(16) 0.0006(14) 0.0016(13) -0.0056(14)
C41 0.0481(15) 0.0443(16) 0.0473(15) 0.0031(12) 0.0007(12) -0.0039(12)
C42 0.0509(16) 0.0548(18) 0.0484(16) 0.0042(14) 0.0023(13) -0.0024(14)
C43 0.0565(18) 0.061(2) 0.0498(17) 0.0058(15) -0.0050(14) 0.0005(15)
C44 0.0482(17) 0.071(2) 0.066(2) 0.0041(18) -0.0043(15) -0.0033(16)
C45 0.0511(18) 0.069(2) 0.0577(19) 0.0059(16) 0.0070(14) -0.0055(16)
C46 0.0519(17) 0.060(2) 0.0472(16) 0.0036(14) 0.0019(13) -0.0039(14)
C47 0.070(3) 0.122(4) 0.057(2) 0.008(3) -0.0085(19) 0.011(3)
F1 0.086(4) 0.305(10) 0.068(3) -0.003(5) -0.022(3) -0.045(5)
F2 0.114(4) 0.184(6) 0.052(2) -0.021(3) -0.007(2) 0.031(4)
F3 0.187(7) 0.147(4) 0.073(3) 0.050(3) 0.008(3) 0.047(5)
F1' 0.082(12) 0.20(2) 0.054(9) -0.023(11) -0.035(7) 0.084(14)
F2' 0.126(17) 0.25(3) 0.049(9) 0.034(15) 0.008(10) -0.07(2)
F3' 0.22(3) 0.147(19) 0.075(13) -0.052(14) -0.030(17) 0.06(2)
C48 0.056(2) 0.143(5) 0.074(3) 0.024(3) 0.012(2) -0.008(3)
F4 0.076(5) 0.144(5) 0.067(4) 0.022(3) 0.017(3) -0.016(3)
F5 0.092(6) 0.201(8) 0.162(10) 0.054(7) 0.070(7) 0.062(7)
F6 0.112(5) 0.219(11) 0.127(6) -0.029(7) 0.044(5) -0.104(7)
F4' 0.082(8) 0.29(2) 0.080(8) -0.026(9) 0.040(6) -0.040(12)
F5' 0.034(4) 0.35(3) 0.114(8) 0.055(12) 0.017(4) 0.020(8)
F6' 0.27(2) 0.218(18) 0.194(19) 0.031(13) 0.140(17) -0.108(15)
C49 0.0482(15) 0.0478(16) 0.0422(15) 0.0026(12) 0.0001(12) -0.0021(12)
C50 0.0524(17) 0.061(2) 0.0513(17) -0.0049(15) 0.0036(14) -0.0084(15)
C51 0.0516(18) 0.073(2) 0.0555(19) -0.0025(17) 0.0050(14) -0.0053(16)
C52 0.063(2) 0.068(2) 0.0545(19) -0.0025(16) 0.0070(15) 0.0076(17)
C53 0.0628(19) 0.0539(19) 0.0465(16) -0.0035(14) -0.0012(14) 0.0043(15)
C54 0.0532(17) 0.0500(17) 0.0497(16) 0.0005(13) -0.0002(13) -0.0028(13)
C55 0.057(2) 0.115(4) 0.098(4) -0.018(3) 0.021(2) -0.015(3)
F7 0.108(6) 0.145(7) 0.193(8) -0.093(6) 0.081(6) -0.077(6)
F8 0.052(3) 0.181(8) 0.209(9) 0.006(7) 0.036(4) 0.008(3)
F9 0.122(6) 0.188(8) 0.115(4) 0.003(5) 0.050(4) -0.061(6)
F7' 0.061(5) 0.157(13) 0.136(9) -0.021(9) 0.004(5) -0.052(7)
F8' 0.125(12) 0.21(2) 0.23(2) -0.132(17) 0.131(14) -0.067(12)
F9' 0.099(8) 0.173(14) 0.221(17) 0.092(14) 0.001(12) -0.060(10)
C56 0.086(3) 0.064(3) 0.075(3) -0.017(2) 0.001(2) 0.001(2)
F10 0.238(7) 0.074(3) 0.146(4) -0.037(3) 0.075(5) -0.054(3)
F11 0.123(3) 0.117(3) 0.138(4) -0.065(3) -0.060(3) 0.031(3)
F12 0.109(3) 0.102(3) 0.122(3) -0.057(3) 0.006(3) 0.019(2)
F10' 0.086(17) 0.025(10) 0.10(2) 0.008(12) -0.046(16) 0.014(10)
F11' 0.054(14) 0.15(3) 0.16(3) -0.13(3) -0.041(17) 0.003(15)
F12' 0.17(4) 0.13(3) 0.052(15) -0.046(16) 0.066(19) -0.09(3)
C57 0.0424(15) 0.0512(17) 0.0493(16) 0.0002(13) 0.0037(12) -0.0051(12)
C58 0.0540(18) 0.0523(18) 0.0566(18) -0.0020(14) 0.0080(14) -0.0034(14)
C59 0.066(2) 0.056(2) 0.070(2) -0.0102(17) 0.0118(17) -0.0032(17)
C60 0.073(2) 0.0457(19) 0.095(3) -0.0046(19) 0.014(2) -0.0046(17)
C61 0.067(2) 0.054(2) 0.071(2) 0.0113(17) 0.0073(17) -0.0052(16)
C62 0.0558(18) 0.0530(18) 0.0542(18) 0.0035(15) 0.0021(14) -0.0053(14)
C63 0.121(4) 0.064(3) 0.078(3) -0.018(2) 0.021(3) -0.004(3)
F13 0.167(7) 0.100(3) 0.063(3) -0.024(2) 0.002(3) -0.014(3)
F14 0.187(7) 0.092(3) 0.107(4) -0.037(3) -0.003(4) -0.018(4)
F15 0.078(3) 0.487(18) 0.173(8) -0.211(11) 0.015(4) 0.046(8)
F13' 0.043(5) 0.46(4) 0.171(17) -0.20(2) -0.020(7) 0.004(14)
F14' 0.127(11) 0.084(6) 0.067(5) -0.020(5) 0.054(6) -0.008(6)
F15' 0.219(17) 0.049(5) 0.124(9) -0.005(5) 0.094(12) 0.028(8)
C64 0.119(4) 0.066(3) 0.096(4) 0.024(3) 0.019(3) -0.005(3)
F16 0.129(6) 0.148(8) 0.117(6) 0.067(6) 0.034(4) -0.014(5)
F17 0.44(2) 0.061(4) 0.135(6) 0.025(4) 0.043(13) -0.065(9)
F18 0.114(4) 0.170(10) 0.094(5) 0.064(6) -0.013(4) 0.012(5)
F16' 0.46(3) 0.092(8) 0.066(6) 0.010(5) 0.032(14) -0.049(16)
F17' 0.103(7) 0.170(14) 0.24(2) 0.128(14) 0.032(9) -0.036(8)
F18' 0.124(8) 0.084(8) 0.193(13) 0.077(9) 0.038(8) 0.032(6)
C65 0.0504(16) 0.0468(16) 0.0481(16) 0.0013(13) 0.0041(13) -0.0027(13)
C66 0.061(2) 0.0530(19) 0.062(2) 0.0039(16) -0.0069(16) -0.0094(15)
C67 0.073(2) 0.053(2) 0.078(3) 0.0157(18) 0.0012(19) -0.0074(17)
C68 0.062(2) 0.072(2) 0.065(2) 0.0254(19) -0.0021(17) 0.0025(18)
C69 0.0485(17) 0.073(2) 0.0538(18) 0.0096(17) 0.0001(14) -0.0018(16)
C70 0.0523(17) 0.0553(18) 0.0490(16) 0.0050(14) 0.0028(13) -0.0070(14)
C71 0.118(5) 0.069(3) 0.138(5) 0.040(3) -0.019(4) -0.022(3)
F19 0.147(6) 0.116(6) 0.180(7) 0.070(6) -0.063(6) -0.083(5)
F20 0.177(9) 0.187(9) 0.159(6) 0.111(6) -0.047(6) -0.107(7)
F21 0.274(15) 0.059(4) 0.340(17) 0.010(8) 0.070(12) -0.015(6)
F19' 0.21(2) 0.069(10) 0.177(15) 0.016(9) -0.063(16) -0.053(12)
F20' 0.149(15) 0.077(9) 0.25(2) 0.098(14) -0.067(16) -0.028(10)
F21' 0.22(3) 0.21(2) 0.39(4) 0.03(3) 0.16(3) -0.11(2)
C72 0.074(3) 0.101(4) 0.071(3) 0.017(3) -0.018(2) -0.013(2)
F22 0.060(3) 0.160(6) 0.161(6) -0.051(6) 0.011(3) -0.034(4)
F23 0.100(4) 0.146(6) 0.124(6) -0.060(5) -0.026(4) -0.009(4)
F24 0.242(12) 0.268(13) 0.132(7) 0.139(8) -0.127(7) -0.154(9)
F22' 0.073(6) 0.180(12) 0.100(8) 0.000(8) -0.043(6) 0.039(8)
F24' 0.126(9) 0.172(13) 0.067(6) -0.029(7) -0.025(6) 0.004(9)
F23' 0.207(18) 0.226(18) 0.201(18) 0.155(15) -0.141(13) -0.182(15)

loop_
_atom_type_symbol
_atom_type_description
_atom_type_scat_dispersion_real
_atom_type_scat_dispersion_imag
_atom_type_scat_source
C C 0.0033 0.0016 'International Tables Vol C Tables 4.2.6.8 and 6.1.1.4'
H H 0.0000 0.0000 'International Tables Vol C Tables 4.2.6.8 and 6.1.1.4'
B B 0.0013 0.0007 'International Tables Vol C Tables 4.2.6.8 and 6.1.1.4'
Br Br -0.2901 2.4595 'International Tables Vol C Tables 4.2.6.8 and 6.1.1.4'
F F 0.0171 0.0103 'International Tables Vol C Tables 4.2.6.8 and 6.1.1.4'
N N 0.0061 0.0033 'International Tables Vol C Tables 4.2.6.8 and 6.1.1.4'
Ru Ru -1.2594 0.8363 'International Tables Vol C Tables 4.2.6.8 and 6.1.1.4'
Cl Cl 0.1484 0.1585 'International Tables Vol C Tables 4.2.6.8 and 6.1.1.4'

loop_
_geom_angle_atom_site_label_1
_geom_angle_atom_site_label_2
_geom_angle_atom_site_label_3
_geom_angle
C11 Ru1 C16 76.94(16)
C11 Ru1 C5 97.09(15)
C16 Ru1 C5 118.72(17)
C11 Ru1 C4 120.30(15)
C16 Ru1 C4 93.44(16)
C5 Ru1 C4 37.63(15)
C11 Ru1 C3 157.38(16)
C16 Ru1 C3 96.79(16)
C5 Ru1 C3 66.54(14)
C4 Ru1 C3 37.58(15)
C11 Ru1 C2 159.49(18)
C16 Ru1 C2 123.06(17)
C5 Ru1 C2 77.82(15)
C4 Ru1 C2 66.99(15)
C3 Ru1 C2 36.33(16)
C11 Ru1 C6 99.97(17)
C16 Ru1 C6 155.88(17)
C5 Ru1 C6 37.33(17)
C4 Ru1 C6 67.15(16)
C3 Ru1 C6 76.79(16)
C2 Ru1 C6 63.91(18)
C11 Ru1 C1 123.30(17)
C16 Ru1 C1 159.45(18)
C5 Ru1 C1 66.10(17)
C4 Ru1 C1 79.54(16)
C3 Ru1 C1 65.91(17)
C2 Ru1 C1 36.47(17)
C6 Ru1 C1 34.96(18)
C11 Ru1 Cl1 83.40(11)
C16 Ru1 Cl1 90.49(11)
C5 Ru1 Cl1 150.24(13)
C4 Ru1 Cl1 156.24(10)
C3 Ru1 Cl1 118.68(11)
C2 Ru1 Cl1 91.33(11)
C6 Ru1 Cl1 113.10(13)
C1 Ru1 Cl1 88.66(12)
C31 Ru2 C35 76.30(16)
C31 Ru2 C25 98.43(15)
C35 Ru2 C25 119.20(16)
C31 Ru2 C24 121.50(15)
C35 Ru2 C24 94.45(14)
C25 Ru2 C24 37.14(15)
C31 Ru2 C23 158.09(15)
C35 Ru2 C23 96.67(16)
C25 Ru2 C23 66.53(16)
C24 Ru2 C23 37.41(15)
C31 Ru2 C22 160.55(18)
C35 Ru2 C22 122.26(18)
C25 Ru2 C22 78.15(17)
C24 Ru2 C22 66.57(16)
C23 Ru2 C22 36.18(16)
C31 Ru2 C26 101.04(18)
C35 Ru2 C26 156.67(18)
C25 Ru2 C26 37.65(18)
C24 Ru2 C26 66.81(16)
C23 Ru2 C26 77.11(17)
C22 Ru2 C26 64.5(2)
C31 Ru2 C21 124.38(19)
C35 Ru2 C21 158.83(19)
C25 Ru2 C21 66.23(19)
C24 Ru2 C21 78.79(15)
C23 Ru2 C21 65.78(17)
C22 Ru2 C21 36.69(19)
C26 Ru2 C21 35.09(19)
C31 Ru2 Cl1 82.45(10)
C35 Ru2 Cl1 90.12(10)
C25 Ru2 Cl1 150.18(13)
C24 Ru2 Cl1 156.02(11)
C23 Ru2 Cl1 118.68(11)
C22 Ru2 Cl1 91.14(12)
C26 Ru2 Cl1 112.70(14)
C21 Ru2 Cl1 88.53(13)
Ru2 Cl1 Ru1 129.28(4)
C11 N1 C12 109.5(4)
C11 N1 C14 126.0(3)
C12 N1 C14 124.2(4)
C11 N2 C13 110.9(4)
C11 N2 C15 115.8(3)
C13 N2 C15 132.7(4)
C6 C1 C2 117.2(4)
C6 C1 C7 122.5(5)
C2 C1 C7 120.2(5)
C6 C1 Ru1 71.3(2)
C2 C1 Ru1 69.4(2)
C7 C1 Ru1 127.8(3)
C3 C2 C1 122.3(4)
C3 C2 Ru1 71.6(2)
C1 C2 Ru1 74.1(2)
C3 C2 H21 118.8
C1 C2 H21 118.8
Ru1 C2 H21 127.7
C2 C3 C4 120.5(4)
C2 C3 Ru1 72.1(2)
C4 C3 Ru1 69.9(2)
C2 C3 H31 119.8
C4 C3 H31 119.8
Ru1 C3 H31 130.9
C5 C4 C3 117.0(4)
C5 C4 C8 122.4(4)
C3 C4 C8 120.3(4)
C5 C4 Ru1 70.5(2)
C3 C4 Ru1 72.5(2)
C8 C4 Ru1 132.8(3)
C4 C5 C6 121.0(4)
C4 C5 Ru1 71.9(2)
C6 C5 Ru1 74.7(2)
C4 C5 H51 119.5
C6 C5 H51 119.5
Ru1 C5 H51 125.7
C1 C6 C5 121.7(4)
C1 C6 Ru1 73.7(2)
C5 C6 Ru1 67.9(2)
C1 C6 H61 119.1
C5 C6 H61 119.1
Ru1 C6 H61 132.3
C1 C7 H71 109.5
C1 C7 H72 109.5
H71 C7 H72 109.5
C1 C7 H73 109.5
H71 C7 H73 109.5
H72 C7 H73 109.5
C4 C8 C10 114.2(5)
C4 C8 C9 108.1(5)
C10 C8 C9 111.7(6)
C4 C8 H81 107.5
C10 C8 H81 107.5
C9 C8 H81 107.5
C8 C9 H91 109.5
C8 C9 H92 109.5
H91 C9 H92 109.5
C8 C9 H93 109.5
H91 C9 H93 109.5
H92 C9 H93 109.5
C8 C10 H101 109.5
C8 C10 H102 109.5
H101 C10 H102 109.5
C8 C10 H103 109.5
H101 C10 H103 109.5
H102 C10 H103 109.5
N1 C11 N2 104.7(3)
N1 C11 Ru1 137.0(3)
N2 C11 Ru1 117.9(3)
C13 C12 N1 108.0(4)
C13 C12 H121 126.0
N1 C12 H121 126.0
C12 C13 N2 106.9(4)
C12 C13 H131 126.6
N2 C13 H131 126.6
N1 C14 H141 109.5
N1 C14 H142 109.5
H141 C14 H142 109.5
N1 C14 H143 109.5
H141 C14 H143 109.5
H142 C14 H143 109.5
C20 C15 C16 124.4(5)
C20 C15 N2 122.4(4)
C16 C15 N2 113.1(4)
C17 C16 C15 115.8(4)
C17 C16 Ru1 128.0(3)
C15 C16 Ru1 116.2(3)
C18 C17 C16 119.9(4)
C18 C17 H171 120.1
C16 C17 H171 120.1
C19 C18 C17 122.4(5)
C19 C18 Br1 119.4(4)
C17 C18 Br1 118.2(4)
C18 C19 C20 119.3(5)
C18 C19 H191 120.4
C20 C19 H191 120.4
C15 C20 C19 118.2(5)
C15 C20 H201 120.9
C19 C20 H201 120.9
C31 N3 C32 109.8(4)
C31 N3 C34 125.7(4)
C32 N3 C34 124.5(4)
C31 N4 C33 111.1(4)
C31 N4 C36 116.6(3)
C33 N4 C36 132.0(4)
C26 C21 C22 118.2(4)
C26 C21 C27 121.6(6)
C22 C21 C27 120.1(6)
C26 C21 Ru2 71.2(2)
C22 C21 Ru2 69.9(2)
C27 C21 Ru2 127.1(3)
C23 C22 C21 121.3(4)
C23 C22 Ru2 71.4(2)
C21 C22 Ru2 73.4(2)
C23 C22 H221 119.4
C21 C22 H221 119.4
Ru2 C22 H221 128.1
C22 C23 C24 120.6(4)
C22 C23 Ru2 72.4(2)
C24 C23 Ru2 70.5(2)
C22 C23 H231 119.7
C24 C23 H231 119.7
Ru2 C23 H231 129.9
C25 C24 C23 118.1(4)
C25 C24 C28 123.1(4)
C23 C24 C28 118.8(4)
C25 C24 Ru2 70.4(2)
C23 C24 Ru2 72.1(2)
C28 C24 Ru2 131.2(3)
C24 C25 C26 120.5(4)
C24 C25 Ru2 72.5(2)
C26 C25 Ru2 74.1(2)
C24 C25 H251 119.7
C26 C25 H251 119.7
Ru2 C25 H251 125.4
C21 C26 C25 121.2(4)
C21 C26 Ru2 73.7(2)
C25 C26 Ru2 68.3(2)
C21 C26 H261 119.4
C25 C26 H261 119.4
Ru2 C26 H261 131.5
C21 C27 H271 109.5
C21 C27 H272 109.5
H271 C27 H272 109.5
C21 C27 H273 109.5
H271 C27 H273 109.5
H272 C27 H273 109.5
C29 C28 C24 114.4(4)
C29 C28 C30 111.5(5)
C24 C28 C30 107.7(4)
C29 C28 H281 107.6
C24 C28 H281 107.6
C30 C28 H281 107.6
C28 C29 H291 109.5
C28 C29 H292 109.5
H291 C29 H292 109.5
C28 C29 H293 109.5
H291 C29 H293 109.5
H292 C29 H293 109.5
C28 C30 H301 109.5
C28 C30 H302 109.5
H301 C30 H302 109.5
C28 C30 H303 109.5
H301 C30 H303 109.5
H302 C30 H303 109.5
N3 C31 N4 104.8(4)
N3 C31 Ru2 137.2(3)
N4 C31 Ru2 117.5(3)
C33 C32 N3 108.3(5)
C33 C32 H321 125.8
N3 C32 H321 125.8
C32 C33 N4 105.9(4)
C32 C33 H331 127.0
N4 C33 H331 127.0
N3 C34 H341 109.5
N3 C34 H342 109.5
H341 C34 H342 109.5
N3 C34 H343 109.5
H341 C34 H343 109.5
H342 C34 H343 109.5
C39 C35 C36 116.2(4)
C39 C35 Ru2 127.0(3)
C36 C35 Ru2 116.7(3)
C35 C36 N4 112.9(3)
C35 C36 C40 123.6(5)
N4 C36 C40 123.4(4)
C40 C37 C38 118.0(4)
C40 C37 H371 121.0
C38 C37 H371 121.0
C37 C38 C39 123.5(5)
C37 C38 Br2 118.9(4)
C39 C38 Br2 117.5(4)
C35 C39 C38 119.3(5)
C35 C39 H391 120.4
C38 C39 H391 120.4
C37 C40 C36 119.3(5)
C37 C40 H401 120.3
C36 C40 H401 120.3
C49 B1 C41 111.3(2)
C49 B1 C65 102.3(3)
C41 B1 C65 113.4(3)
C49 B1 C57 113.5(3)
C41 B1 C57 103.5(2)
C65 B1 C57 113.2(3)
C42 C41 C46 115.3(3)
C42 C41 B1 122.3(3)
C46 C41 B1 122.2(3)
C43 C42 C41 122.8(3)
C43 C42 H421 118.6
C41 C42 H421 118.6
C44 C43 C42 120.6(3)
C44 C43 C47 120.2(3)
C42 C43 C47 119.2(3)
C45 C44 C43 117.9(3)
C45 C44 H441 121.0
C43 C44 H441 121.0
C44 C45 C46 121.2(3)
C44 C45 C48 117.7(3)
C46 C45 C48 121.1(3)
C45 C46 C41 122.2(3)
C45 C46 H461 118.9
C41 C46 H461 118.9
F2' C47 F1 121.5(12)
F2' C47 F3' 106.9(8)
F1 C47 F3' 76.1(11)
F2' C47 F1' 105.6(8)
F1 C47 F1' 30.4(11)
F3' C47 F1' 105.6(8)
F2' C47 F2 73.4(12)
F1 C47 F2 106.7(4)
F3' C47 F2 37.0(12)
F1' C47 F2 130.4(10)
F2' C47 F3 31.3(12)
F1 C47 F3 106.4(5)
F3' C47 F3 133.4(13)
F1' C47 F3 81.1(12)
F2 C47 F3 104.0(4)
F2' C47 C43 118.4(11)
F1 C47 C43 114.4(4)
F3' C47 C43 109.7(12)
F1' C47 C43 109.8(10)
F2 C47 C43 113.7(4)
F3 C47 C43 110.9(4)
F1' F1 C47 74.9(6)
F1' F1 F3' 125.4(8)
C47 F1 F3' 52.0(6)
F3' F2 C47 71.4(6)
F3' F2 F2' 119.5(10)
C47 F2 F2' 53.2(6)
F2' F3 C47 74.2(6)
F2' F3 F1' 113.2(14)
C47 F3 F1' 49.4(6)
F1 F1' C47 74.8(6)
F1 F1' F3 116.0(13)
C47 F1' F3 49.5(6)
F3 F2' C47 74.5(6)
F3 F2' F2 126.6(7)
C47 F2' F2 53.3(6)
F2 F3' C47 71.5(6)
F2 F3' F1 114.7(12)
C47 F3' F1 52.0(6)
F5' C48 F4' 105.8(7)
F5' C48 F4 115.1(14)
F4' C48 F4 22.3(11)
F5' C48 F6' 106.9(7)
F4' C48 F6' 105.9(7)
F4 C48 F6' 83.7(11)
F5' C48 F6 82.4(10)
F4' C48 F6 125.7(12)
F4 C48 F6 105.3(6)
F6' C48 F6 27.4(11)
F5' C48 F5 24.5(11)
F4' C48 F5 89.5(13)
F4 C48 F5 105.5(6)
F6' C48 F5 130.1(11)
F6 C48 F5 106.8(6)
F5' C48 C45 118.5(9)
F4' C48 C45 109.7(9)
F4 C48 C45 116.8(7)
F6' C48 C45 109.2(9)
F6 C48 C45 112.4(6)
F5 C48 C45 109.4(6)
F4' F4 C48 78.9(6)
F4' F4 F6' 126.8(6)
C48 F4 F6' 48.2(6)
F5' F5 C48 77.5(6)
F6' F6 C48 76.3(6)
F6' F6 F5' 119.8(13)
C48 F6 F5' 48.8(5)
F4 F4' C48 78.9(6)
F5 F5' C48 78.0(6)
F5 F5' F6 126.6(6)
C48 F5' F6 48.8(5)
F6 F6' C48 76.3(6)
F6 F6' F4 114.3(16)
C48 F6' F4 48.1(6)
C50 C49 C54 115.4(3)
C50 C49 B1 123.1(3)
C54 C49 B1 121.0(3)
C51 C50 C49 122.1(3)
C51 C50 H501 118.9
C49 C50 H501 118.9
C52 C51 C50 121.0(3)
C52 C51 C55 118.2(3)
C50 C51 C55 120.8(3)
C53 C52 C51 117.8(3)
C53 C52 H521 121.1
C51 C52 H521 121.1
C54 C53 C52 121.2(3)
C54 C53 C56 119.4(3)
C52 C53 C56 119.4(3)
C53 C54 C49 122.4(3)
C53 C54 H541 118.8
C49 C54 H541 118.8
F7 C55 F8' 118.7(10)
F7 C55 F9' 65.7(7)
F8' C55 F9' 107.5(7)
F7 C55 F7' 37.1(6)
F8' C55 F7' 105.1(7)
F9' C55 F7' 102.7(6)
F7 C55 F9 106.5(5)
F8' C55 F9 68.0(8)
F9' C55 F9 47.0(8)
F7' C55 F9 136.8(7)
F7 C55 F8 106.2(5)
F8' C55 F8 34.2(8)
F9' C55 F8 134.6(8)
F7' C55 F8 78.0(8)
F9 C55 F8 102.0(5)
F7 C55 C51 117.6(4)
F8' C55 C51 120.4(8)
F9' C55 C51 111.7(6)
F7' C55 C51 107.8(6)
F9 C55 C51 112.1(4)
F8 C55 C51 111.0(5)
F7' F7 C55 71.7(4)
F7' F7 F9' 128.6(5)
C55 F7 F9' 57.3(4)
F8' F8 C55 72.5(5)
F8' F8 F7' 113.2(10)
C55 F8 F7' 50.9(4)
F9' F9 C55 66.4(4)
F9' F9 F8' 113.5(8)
C55 F9 F8' 55.9(4)
F7 F7' C55 71.2(4)
F7 F7' F8 110.7(8)
C55 F7' F8 51.1(4)
F8 F8' C55 73.2(5)
F8 F8' F9 129.1(4)
C55 F8' F9 56.2(4)
F9 F9' C55 66.6(4)
F9 F9' F7 115.9(7)
C55 F9' F7 57.0(4)
F10 C56 F11 106.1(4)
F10 C56 F10' 26.4(14)
F11 C56 F10' 118.7(13)
F10 C56 F12' 127.8(15)
F11 C56 F12' 77.0(14)
F10' C56 F12' 105.6(8)
F10 C56 F11' 84.0(14)
F11 C56 F11' 29.0(14)
F10' C56 F11' 104.7(8)
F12' C56 F11' 105.4(8)
F10 C56 F12 104.7(4)
F11 C56 F12 105.5(4)
F10' C56 F12 78.9(14)
F12' C56 F12 32.2(15)
F11' C56 F12 130.5(14)
F10 C56 C53 111.5(3)
F11 C56 C53 113.6(3)
F10' C56 C53 119.3(13)
F12' C56 C53 114.3(14)
F11' C56 C53 106.2(13)
F12 C56 C53 114.7(3)
F10' F10 C56 76.9(7)
F10' F10 F11' 114.7(18)
C56 F10 F11' 48.0(7)
F11' F11 C56 75.6(8)
F11' F11 F12' 125.9(8)
C56 F11 F12' 51.5(7)
F12' F12 C56 73.7(8)
F12' F12 F10' 115.7(15)
C56 F12 F10' 50.5(7)
F10 F10' C56 76.7(7)
F10 F10' F12 126.3(8)
C56 F10' F12 50.6(7)
F11 F11' C56 75.4(8)
F11 F11' F10 112.3(16)
C56 F11' F10 48.0(7)
F12 F12' C56 74.1(8)
F12 F12' F11 119.4(14)
C56 F12' F11 51.5(7)
C58 C57 C62 115.7(3)
C58 C57 B1 122.9(3)
C62 C57 B1 121.0(3)
C59 C58 C57 122.4(3)
C59 C58 H581 118.8
C57 C58 H581 118.8
C60 C59 C58 120.1(4)
C60 C59 C63 120.0(3)
C58 C59 C63 119.8(3)
C61 C60 C59 119.1(3)
C61 C60 H601 120.5
C59 C60 H601 120.5
C60 C61 C62 120.4(3)
C60 C61 C64 120.2(3)
C62 C61 C64 119.4(4)
C61 C62 C57 122.3(3)
C61 C62 H621 118.9
C57 C62 H621 118.9
F15 C63 F13' 120.1(9)
F15 C63 F15' 59.8(6)
F13' C63 F15' 108.0(7)
F15 C63 F14' 40.3(6)
F13' C63 F14' 104.5(7)
F15' C63 F14' 99.7(6)
F15 C63 F13 106.6(6)
F13' C63 F13 37.5(8)
F15' C63 F13 134.8(8)
F14' C63 F13 74.2(6)
F15 C63 F14 108.9(5)
F13' C63 F14 61.6(8)
F15' C63 F14 55.5(6)
F14' C63 F14 137.8(6)
F13 C63 F14 99.0(4)
F15 C63 C59 115.6(4)
F13' C63 C59 122.2(7)
F15' C63 C59 111.9(7)
F14' C63 C59 107.9(5)
F13 C63 C59 112.4(4)
F14 C63 C59 112.9(4)
F13' F13 C63 70.7(5)
F13' F13 F14' 113.4(8)
C63 F13 F14' 52.9(3)
F15' F14 C63 62.2(3)
F15' F14 F13' 111.3(7)
C63 F14 F13' 58.8(4)
F14' F15 C63 70.5(3)
F14' F15 F15' 130.2(5)
C63 F15 F15' 60.5(3)
F13 F13' C63 71.8(4)
F13 F13' F14 131.0(4)
C63 F13' F14 59.5(4)
F15 F14' C63 69.1(3)
F15 F14' F13 112.0(7)
C63 F14' F13 52.9(3)
F14 F15' F15 114.8(6)
F14 F15' C63 62.4(4)
F15 F15' C63 59.7(3)
F17 C64 F16' 125.9(9)
F17 C64 F18 108.3(6)
F16' C64 F18 39.9(9)
F17 C64 F17' 63.4(7)
F16' C64 F17' 106.5(7)
F18 C64 F17' 135.5(9)
F17 C64 F18' 42.2(6)
F16' C64 F18' 105.9(7)
F18 C64 F18' 72.1(7)
F17' C64 F18' 104.3(6)
F17 C64 F16 107.2(6)
F16' C64 F16 64.2(9)
F18 C64 F16 103.4(5)
F17' C64 F16 48.5(7)
F18' C64 F16 137.0(7)
F17 C64 C61 114.9(5)
F16' C64 C61 117.6(7)
F18 C64 C61 111.1(5)
F17' C64 C61 111.5(7)
F18' C64 C61 110.1(6)
F16 C64 C61 111.2(5)
F17' F16 C64 65.7(4)
F17' F16 F16' 115.9(7)
C64 F16 F16' 57.8(4)
F18' F17 C64 69.1(3)
F18' F17 F17' 125.4(6)
C64 F17 F17' 58.4(3)
F16' F18 C64 69.9(5)
F16' F18 F18' 115.6(8)
C64 F18 F18' 54.0(4)
F18 F16' C64 70.1(5)
F18 F16' F16 126.9(5)
C64 F16' F16 58.0(4)
F16 F17' C64 65.8(4)
F16 F17' F17 117.9(7)
C64 F17' F17 58.2(3)
F17 F18' C64 68.7(3)
F17 F18' F18 115.2(7)
C64 F18' F18 53.9(4)
C70 C65 C66 115.0(3)
C70 C65 B1 122.1(3)
C66 C65 B1 122.4(3)
C67 C66 C65 122.4(3)
C67 C66 H661 118.8
C65 C66 H661 118.8
C68 C67 C66 121.4(3)
C68 C67 C71 118.7(3)
C66 C67 C71 119.9(3)
C67 C68 C69 117.8(3)
C67 C68 H681 121.1
C69 C68 H681 121.1
C68 C69 C70 120.5(3)
C68 C69 C72 119.8(3)
C70 C69 C72 119.7(3)
C69 C70 C65 123.0(3)
C69 C70 H701 118.5
C65 C70 H701 118.5
F21' C71 F20' 107.2(7)
F21' C71 F19 52.0(12)
F20' C71 F19 133.5(9)
F21' C71 F19' 107.3(8)
F20' C71 F19' 106.5(7)
F19 C71 F19' 57.9(10)
F21' C71 F21 138.2(11)
F20' C71 F21 57.6(9)
F19 C71 F21 107.3(6)
F19' C71 F21 53.3(9)
F21' C71 F20 57.7(12)
F20' C71 F20 51.9(11)
F19 C71 F20 103.9(5)
F19' C71 F20 133.1(9)
F21 C71 F20 105.6(6)
F21' C71 C67 111.3(10)
F20' C71 C67 111.6(8)
F19 C71 C67 114.7(4)
F19' C71 C67 112.6(9)
F21 C71 C67 110.4(5)
F20 C71 C67 114.2(5)
F21' F19 F19' 121.5(7)
F21' F19 C71 64.0(6)
F19' F19 C71 61.0(5)
F20' F20 F21' 121.7(7)
F20' F20 C71 63.9(5)
F21' F20 C71 61.1(6)
F19' F21 F20' 118.7(8)
F19' F21 C71 63.3(5)
F20' F21 C71 61.1(5)
F21 F19' F19 119.4(7)
F21 F19' C71 63.4(5)
F19 F19' C71 61.0(5)
F20 F20' F21 120.1(7)
F20 F20' C71 64.1(5)
F21 F20' C71 61.3(5)
F19 F21' F20 117.6(9)
F19 F21' C71 64.0(6)
F20 F21' C71 61.3(6)
F23' C72 F24 126.1(7)
F23' C72 F24' 106.6(7)
F24 C72 F24' 55.4(6)
F23' C72 F22' 106.5(7)
F24 C72 F22' 47.5(6)
F24' C72 F22' 101.6(6)
F23' C72 F23 53.0(8)
F24 C72 F23 107.3(6)
F24' C72 F23 58.9(6)
F22' C72 F23 134.5(7)
F23' C72 F22 49.0(8)
F24 C72 F22 106.3(6)
F24' C72 F22 137.1(7)
F22' C72 F22 64.3(6)
F23 C72 F22 100.7(4)
F23' C72 C69 117.8(6)
F24 C72 C69 116.0(4)
F24' C72 C69 111.2(6)
F22' C72 C69 111.8(6)
F23 C72 C69 113.6(4)
F22 C72 C69 111.7(4)
F23' F22 C72 65.2(4)
F23' F22 F22' 114.8(7)
C72 F22 F22' 57.8(3)
F23' F23 F24' 117.2(6)
F23' F23 C72 63.3(4)
F24' F23 C72 60.5(3)
F22' F24 F24' 126.9(5)
F22' F24 C72 66.5(3)
F24' F24 C72 62.5(3)
F24 F22' C72 66.0(3)
F24 F22' F22 116.9(6)
C72 F22' F22 57.9(3)
F24 F24' F23 114.5(6)
F24 F24' C72 62.1(3)
F23 F24' C72 60.6(3)
F22 F23' F23 127.5(5)
F22 F23' C72 65.8(4)
F23 F23' C72 63.8(4)

loop_
_geom_bond_atom_site_label_1
_geom_bond_atom_site_label_2
_geom_bond_distance
Ru1 C11 2.035(4)
Ru1 C16 2.073(4)
Ru1 C5 2.177(4)
Ru1 C4 2.195(4)
Ru1 C3 2.228(4)
Ru1 C2 2.235(4)
Ru1 C6 2.266(4)
Ru1 C1 2.297(4)
Ru1 Cl1 2.4490(9)
Ru2 C31 2.050(4)
Ru2 C35 2.075(3)
Ru2 C25 2.176(4)
Ru2 C24 2.204(4)
Ru2 C23 2.224(4)
Ru2 C22 2.238(4)
Ru2 C26 2.253(4)
Ru2 C21 2.284(4)
Ru2 Cl1 2.4467(9)
Br1 C18 1.903(5)
Br2 C38 1.904(5)
N1 C11 1.355(5)
N1 C12 1.393(6)
N1 C14 1.440(6)
N2 C11 1.358(5)
N2 C13 1.378(6)
N2 C15 1.412(6)
C1 C6 1.371(7)
C1 C2 1.419(7)
C1 C7 1.508(7)
C2 C3 1.392(6)
C2 H21 0.9300
C3 C4 1.425(6)
C3 H31 0.9300
C4 C5 1.410(6)
C4 C8 1.510(6)
C5 C6 1.425(6)
C5 H51 0.9300
C6 H61 0.9300
C7 H71 0.9600
C7 H72 0.9600
C7 H73 0.9600
C8 C10 1.525(8)
C8 C9 1.526(8)
C8 H81 0.9800
C9 H91 0.9600
C9 H92 0.9600
C9 H93 0.9600
C10 H101 0.9600
C10 H102 0.9600
C10 H103 0.9600
C12 C13 1.316(8)
C12 H121 0.9300
C13 H131 0.9300
C14 H141 0.9600
C14 H142 0.9600
C14 H143 0.9600
C15 C20 1.382(6)
C15 C16 1.405(6)
C16 C17 1.405(6)
C17 C18 1.398(6)
C17 H171 0.9300
C18 C19 1.371(8)
C19 C20 1.390(8)
C19 H191 0.9300
C20 H201 0.9300
N3 C31 1.347(5)
N3 C32 1.382(6)
N3 C34 1.439(6)
N4 C31 1.349(5)
N4 C33 1.383(6)
N4 C36 1.399(6)
C21 C26 1.368(7)
C21 C22 1.424(7)
C21 C27 1.514(7)
C22 C23 1.386(6)
C22 H221 0.9300
C23 C24 1.420(6)
C23 H231 0.9300
C24 C25 1.395(6)
C24 C28 1.520(6)
C25 C26 1.431(7)
C25 H251 0.9300
C26 H261 0.9300
C27 H271 0.9600
C27 H272 0.9600
C27 H273 0.9600
C28 C29 1.506(7)
C28 C30 1.530(8)
C28 H281 0.9800
C29 H291 0.9600
C29 H292 0.9600
C29 H293 0.9600
C30 H301 0.9600
C30 H302 0.9600
C30 H303 0.9600
C32 C33 1.323(8)
C32 H321 0.9300
C33 H331 0.9300
C34 H341 0.9600
C34 H342 0.9600
C34 H343 0.9600
C35 C39 1.390(6)
C35 C36 1.397(6)
C36 C40 1.400(5)
C37 C40 1.363(8)
C37 C38 1.371(8)
C37 H371 0.9300
C38 C39 1.403(6)
C39 H391 0.9300
C40 H401 0.9300
B1 C49 1.635(5)
B1 C41 1.640(4)
B1 C65 1.641(5)
B1 C57 1.644(5)
C41 C42 1.396(4)
C41 C46 1.403(5)
C42 C43 1.391(5)
C42 H421 0.9300
C43 C44 1.385(5)
C43 C47 1.493(5)
C44 C45 1.382(5)
C44 H441 0.9300
C45 C46 1.388(5)
C45 C48 1.495(6)
C46 H461 0.9300
C47 F2' 1.309(4)
C47 F1 1.310(3)
C47 F3' 1.310(4)
C47 F1' 1.310(4)
C47 F2 1.311(3)
C47 F3 1.311(3)
F1 F1' 0.69(2)
F1 F3' 1.61(2)
F2 F3' 0.83(3)
F2 F2' 1.57(2)
F3 F2' 0.71(3)
F3 F1' 1.71(2)
C48 F5' 1.310(4)
C48 F4' 1.310(4)
C48 F4 1.310(4)
C48 F6' 1.311(4)
C48 F6 1.311(4)
C48 F5 1.312(4)
F4 F4' 0.51(3)
F4 F6' 1.748(18)
F5 F5' 0.56(2)
F6 F6' 0.62(2)
F6 F5' 1.726(16)
C49 C50 1.400(4)
C49 C54 1.405(4)
C50 C51 1.392(5)
C50 H501 0.9300
C51 C52 1.384(5)
C51 C55 1.487(6)
C52 C53 1.383(5)
C52 H521 0.9300
C53 C54 1.381(5)
C53 C56 1.491(5)
C54 H541 0.9300
C55 F7 1.304(4)
C55 F8' 1.305(4)
C55 F9' 1.308(4)
C55 F7' 1.308(4)
C55 F9 1.310(4)
C55 F8 1.310(4)
F7 F7' 0.831(14)
F7 F9' 1.417(13)
F8 F8' 0.770(19)
F8 F7' 1.647(15)
F9 F9' 1.044(17)
F9 F8' 1.461(15)
C56 F10 1.310(3)
C56 F11 1.311(3)
C56 F10' 1.311(3)
C56 F12' 1.311(3)
C56 F11' 1.312(3)
C56 F12 1.314(3)
F10 F10' 0.60(3)
F10 F11' 1.75(2)
F11 F11' 0.66(3)
F11 F12' 1.63(2)
F12 F12' 0.73(3)
F12 F10' 1.67(2)
C57 C58 1.399(5)
C57 C62 1.400(5)
C58 C59 1.393(5)
C58 H581 0.9300
C59 C60 1.386(6)
C59 C63 1.489(6)
C60 C61 1.374(6)
C60 H601 0.9300
C61 C62 1.395(5)
C61 C64 1.506(6)
C62 H621 0.9300
C63 F15 1.291(3)
C63 F13' 1.294(4)
C63 F15' 1.302(4)
C63 F14' 1.303(4)
C63 F13 1.303(3)
C63 F14 1.304(3)
F13 F13' 0.835(18)
F13 F14' 1.573(12)
F14 F15' 1.212(13)
F14 F13' 1.331(16)
F15 F14' 0.894(12)
F15 F15' 1.292(12)
C64 F17 1.290(4)
C64 F16' 1.292(4)
C64 F18 1.293(4)
C64 F17' 1.294(4)
C64 F18' 1.294(4)
C64 F16 1.294(4)
F16 F17' 1.063(16)
F16 F16' 1.373(16)
F17 F18' 0.929(13)
F17 F17' 1.358(13)
F18 F16' 0.883(19)
F18 F18' 1.522(14)
C65 C70 1.391(4)
C65 C66 1.403(5)
C66 C67 1.381(5)
C66 H661 0.9300
C67 C68 1.377(6)
C67 C71 1.502(6)
C68 C69 1.384(5)
C68 H681 0.9300
C69 C70 1.390(5)
C69 C72 1.483(5)
C70 H701 0.9300
C71 F21' 1.296(4)
C71 F20' 1.296(4)
C71 F19 1.296(4)
C71 F19' 1.296(4)
C71 F21 1.298(4)
C71 F20 1.298(4)
F19 F21' 1.14(3)
F19 F19' 1.26(2)
F20 F20' 1.14(2)
F20 F21' 1.25(2)
F21 F19' 1.164(18)
F21 F20' 1.250(19)
C72 F23' 1.288(4)
C72 F24 1.289(3)
C72 F24' 1.293(4)
C72 F22' 1.293(4)
C72 F23 1.294(4)
C72 F22 1.295(3)
F22 F23' 1.071(16)
F22 F22' 1.377(12)
F23 F23' 1.151(17)
F23 F24' 1.272(13)
F24 F22' 1.039(12)
F24 F24' 1.201(12)
